data_7118142
loop_
_publ_author_name
'Orgu\'e, S\'ilvia'
'Flores-Gaspar, Areli'
'Biosca, Maria'
'P\`amies, Oscar'
'Di\'eguez, Montserrat'
'Riera, Antoni'
'Verdaguer, Xavier'

_publ_section_title
;
 Stereospecific SN2@P reactions: novel access to bulky P-stereogenic
 ligands.
;
_journal_issue 99
_journal_name_full 'Chemical communications (Cambridge, England)'
_journal_page_first 17548
_journal_page_last 17551
_journal_paper_doi 10.1039/c5cc07504a
_journal_volume 51
_journal_year 2015
_chemical_absolute_configuration ad
_chemical_formula_sum 'C12 H20 B O2 P'
_chemical_formula_weight 238.06
_chemical_name_systematic
; 
 ? 
;
_space_group_IT_number 19
_symmetry_cell_setting orthorhombic
_symmetry_space_group_name_Hall 'P 2ac 2ab'
_symmetry_space_group_name_H-M 'P 21 21 21'
_atom_sites_solution_hydrogens geom
_atom_sites_solution_primary direct
_atom_sites_solution_secondary difmap
_audit_creation_method SHELXL-97
_audit_update_record
;
2015-07-14 deposited with the CCDC.
2015-10-02 downloaded from the CCDC.
;
_cell_angle_alpha 90.00
_cell_angle_beta 90.00
_cell_angle_gamma 90.00
_cell_formula_units_Z 4
_cell_length_a 10.5960(9)
_cell_length_b 11.0390(9)
_cell_length_c 11.6053(9)
_cell_measurement_reflns_used 1660
_cell_measurement_temperature 100(2)
_cell_measurement_theta_max 28.37
_cell_measurement_theta_min 2.55
_cell_volume 1357.46(19)
_computing_cell_refinement 'Bruker APEX2 v2011.4-0'
_computing_data_collection 'Bruker APEX2 v2011.4-0'
_computing_data_reduction 'Bruker SAINT V7.60A'
_computing_molecular_graphics 'Bruker SHELXTL'
_computing_publication_material 'Bruker SHELXTL'
_computing_structure_refinement 'SHELXS-97 (Sheldrick, 2008)'
_computing_structure_solution Sir2011
_diffrn_ambient_temperature 100(2)
_diffrn_detector_area_resol_mean 512
_diffrn_detector_type '4K CCD area detector APEX II'
_diffrn_measured_fraction_theta_full 0.996
_diffrn_measured_fraction_theta_max 0.867
_diffrn_measurement_device_type 'Kappa 4-axis goniometer bruker-nonius'
_diffrn_measurement_method
;
 Fullsphere data collection, phi and omega scans
;
_diffrn_measurement_specimen_support 'magnetic support with MicroMount'
_diffrn_radiation_monochromator 'Multilayer Montel 200 mirrors'
_diffrn_radiation_type MoK\a
_diffrn_radiation_wavelength 0.71073
_diffrn_reflns_av_R_equivalents 0.0142
_diffrn_reflns_av_sigmaI/netI 0.0170
_diffrn_reflns_limit_h_max 15
_diffrn_reflns_limit_h_min -13
_diffrn_reflns_limit_k_max 16
_diffrn_reflns_limit_k_min -15
_diffrn_reflns_limit_l_max 15
_diffrn_reflns_limit_l_min -16
_diffrn_reflns_number 9755
_diffrn_reflns_theta_full 25.00
_diffrn_reflns_theta_max 33.10
_diffrn_reflns_theta_min 2.55
_diffrn_source 'Rotating anode X-ray tube'
_diffrn_source_current 70
_diffrn_source_power 50
_diffrn_source_size '3 mm x 0.3 mm fine focus'
_diffrn_source_type 'Bruker-Nonius FR 591'
_exptl_absorpt_coefficient_mu 0.186
_exptl_absorpt_correction_T_max 0.9963
_exptl_absorpt_correction_T_min 0.9726
_exptl_absorpt_correction_type empirical
_exptl_absorpt_process_details
; 
 SADABS Version 2008/1 Bruker-Nonius
 Blessing, Acta Cryst. (1995) A51 33-38
;
_exptl_crystal_colour colourless
_exptl_crystal_density_diffrn 1.165
_exptl_crystal_density_method 'not measured'
_exptl_crystal_description block
_exptl_crystal_F_000 512
_exptl_crystal_size_max 0.15
_exptl_crystal_size_mid 0.02
_exptl_crystal_size_min 0.02
_refine_diff_density_max 0.492
_refine_diff_density_min -0.604
_refine_diff_density_rms 0.200
_refine_ls_abs_structure_details 'Flack H D (1983), Acta Cryst. A39, 876-881'
_refine_ls_abs_structure_Flack -0.03(6)
_refine_ls_extinction_method none
_refine_ls_goodness_of_fit_ref 1.264
_refine_ls_hydrogen_treatment noref
_refine_ls_matrix_type full
_refine_ls_number_parameters 150
_refine_ls_number_reflns 4313
_refine_ls_number_restraints 0
_refine_ls_restrained_S_all 1.264
_refine_ls_R_factor_all 0.0316
_refine_ls_R_factor_gt 0.0271
_refine_ls_shift/su_max 0.001
_refine_ls_shift/su_mean 0.000
_refine_ls_structure_factor_coef Fsqd
_refine_ls_weighting_details 'calc w=1/[\s^2^(Fo^2^)+(0.0586P)^2^+0.0729P] where P=(Fo^2^+2Fc^2^)/3'
_refine_ls_weighting_scheme calc
_refine_ls_wR_factor_gt 0.0795
_refine_ls_wR_factor_ref 0.0955
_reflns_number_gt 4223
_reflns_number_total 4313
_reflns_threshold_expression >2sigma(I)
_cod_data_source_file c5cc07504a2.cif
_cod_data_source_block sog358_0m
_cod_depositor_comments
;
The following automatic conversions were performed:

'_symmetry_cell_setting' value 'Orthorhombic' changed to
'orthorhombic' according to
/usr/data/users/saulius/crontab/automatic-downloads/current/RSC/lib/dictionaries/cif_core.dic
dictionary named 'cif_core.dic' version 2.4.2 from 2011-04-26.

Automatic conversion script
Id: cif_fix_values 4268 2015-11-12 08:31:59Z antanas 
;
_cod_original_sg_symbol_H-M P2(1)2(1)2(1)
_cod_database_code 7118142

loop_
_symmetry_equiv_pos_as_xyz
'x, y, z'
'-x+1/2, -y, z+1/2'
'-x, y+1/2, -z+1/2'
'x+1/2, -y+1/2, -z'

loop_
_atom_site_label
_atom_site_type_symbol
_atom_site_fract_x
_atom_site_fract_y
_atom_site_fract_z
_atom_site_U_iso_or_equiv
_atom_site_adp_type
_atom_site_occupancy
_atom_site_symmetry_multiplicity
_atom_site_calc_flag
_atom_site_refinement_flags
B1 B 0.91156(13) 0.60026(10) 0.07091(12) 0.0248(2) Uani 1 1 d .
H1A H 0.8971 0.5376 0.1293 0.037 Uiso 1 1 calc R
H1B H 0.9960 0.5902 0.0379 0.037 Uiso 1 1 calc R
H1C H 0.8482 0.5928 0.0098 0.037 Uiso 1 1 calc R
C1 C 0.71009(10) 0.71429(9) 0.28288(9) 0.02205(19) Uani 1 1 d .
C2 C 0.57903(9) 0.74701(10) 0.31379(8) 0.02136(18) Uani 1 1 d .
C3 C 0.52100(11) 0.67965(11) 0.40118(9) 0.0259(2) Uani 1 1 d .
H3 H 0.5651 0.6152 0.4375 0.031 Uiso 1 1 calc R
C4 C 0.39875(12) 0.70754(13) 0.43443(10) 0.0310(2) Uani 1 1 d .
H4 H 0.3591 0.6620 0.4937 0.037 Uiso 1 1 calc R
C5 C 0.33399(11) 0.80153(13) 0.38170(11) 0.0312(3) Uani 1 1 d .
H5 H 0.2508 0.8212 0.4059 0.037 Uiso 1 1 calc R
C6 C 0.39071(12) 0.86721(11) 0.29329(11) 0.0283(2) Uani 1 1 d .
H6 H 0.3453 0.9302 0.2560 0.034 Uiso 1 1 calc R
C7 C 0.51335(10) 0.84095(10) 0.25945(10) 0.0241(2) Uani 1 1 d .
H7 H 0.5524 0.8864 0.1998 0.029 Uiso 1 1 calc R
C8 C 0.91188(10) 0.88527(9) 0.04212(10) 0.02094(18) Uani 1 1 d .
C9 C 0.81763(12) 0.86953(11) -0.05729(11) 0.0285(2) Uani 1 1 d .
H9A H 0.7314 0.8701 -0.0267 0.043 Uiso 1 1 calc R
H9B H 0.8335 0.7923 -0.0963 0.043 Uiso 1 1 calc R
H9C H 0.8278 0.9362 -0.1123 0.043 Uiso 1 1 calc R
C10 C 0.88781(15) 1.00523(10) 0.10352(12) 0.0344(3) Uani 1 1 d .
H10A H 0.8995 1.0722 0.0492 0.052 Uiso 1 1 calc R
H10B H 0.9472 1.0140 0.1677 0.052 Uiso 1 1 calc R
H10C H 0.8012 1.0065 0.1331 0.052 Uiso 1 1 calc R
C11 C 1.04749(12) 0.88333(14) -0.00523(14) 0.0371(3) Uani 1 1 d .
H11A H 1.0552 0.9424 -0.0678 0.056 Uiso 1 1 calc R
H11B H 1.0670 0.8022 -0.0346 0.056 Uiso 1 1 calc R
H11C H 1.1067 0.9041 0.0566 0.056 Uiso 1 1 calc R
C12 C 1.01038(11) 0.78185(10) 0.25439(10) 0.0273(2) Uani 1 1 d .
H12A H 1.0004 0.8645 0.2839 0.041 Uiso 1 1 calc R
H12B H 1.0963 0.7714 0.2247 0.041 Uiso 1 1 calc R
H12C H 0.9954 0.7237 0.3167 0.041 Uiso 1 1 calc R
O1 O 0.75860(7) 0.78599(7) 0.19702(7) 0.02152(15) Uani 1 1 d .
O2 O 0.77069(8) 0.63428(8) 0.32694(8) 0.03087(19) Uani 1 1 d .
P1 P 0.89879(2) 0.75612(2) 0.14041(2) 0.01799(7) Uani 1 1 d .

loop_
_atom_site_aniso_label
_atom_site_aniso_U_11
_atom_site_aniso_U_22
_atom_site_aniso_U_33
_atom_site_aniso_U_23
_atom_site_aniso_U_13
_atom_site_aniso_U_12
B1 0.0253(5) 0.0179(4) 0.0313(6) -0.0039(4) -0.0024(5) 0.0010(4)
C1 0.0248(4) 0.0211(4) 0.0203(4) 0.0001(4) -0.0003(3) -0.0032(4)
C2 0.0233(4) 0.0217(4) 0.0191(4) -0.0028(4) 0.0000(3) -0.0028(4)
C3 0.0274(5) 0.0289(5) 0.0214(5) 0.0013(4) -0.0009(4) -0.0069(4)
C4 0.0281(5) 0.0410(6) 0.0239(5) -0.0021(5) 0.0030(4) -0.0101(5)
C5 0.0246(5) 0.0403(6) 0.0288(5) -0.0100(5) 0.0022(4) -0.0044(4)
C6 0.0271(5) 0.0295(5) 0.0283(5) -0.0057(4) -0.0009(4) 0.0028(4)
C7 0.0260(5) 0.0229(4) 0.0233(5) -0.0023(4) 0.0010(4) 0.0002(4)
C8 0.0196(4) 0.0175(4) 0.0257(4) 0.0033(4) -0.0007(4) -0.0009(3)
C9 0.0294(5) 0.0292(5) 0.0270(5) 0.0055(4) -0.0048(4) -0.0002(4)
C10 0.0504(7) 0.0153(4) 0.0375(6) 0.0012(4) -0.0059(6) 0.0010(5)
C11 0.0230(5) 0.0426(7) 0.0457(7) 0.0171(6) 0.0066(5) -0.0005(5)
C12 0.0294(5) 0.0224(4) 0.0302(5) -0.0006(4) -0.0106(4) -0.0009(4)
O1 0.0229(3) 0.0193(3) 0.0224(3) 0.0022(3) 0.0033(3) 0.0015(3)
O2 0.0283(4) 0.0315(4) 0.0328(4) 0.0115(4) -0.0017(3) 0.0015(3)
P1 0.01850(11) 0.01419(10) 0.02128(12) 0.00000(8) -0.00190(8) 0.00033(9)

loop_
_atom_type_symbol
_atom_type_description
_atom_type_scat_dispersion_real
_atom_type_scat_dispersion_imag
_atom_type_scat_source
C C 0.0033 0.0016 'International Tables Vol C Tables 4.2.6.8 and 6.1.1.4'
H H 0.0000 0.0000 'International Tables Vol C Tables 4.2.6.8 and 6.1.1.4'
B B 0.0013 0.0007 'International Tables Vol C Tables 4.2.6.8 and 6.1.1.4'
O O 0.0106 0.0060 'International Tables Vol C Tables 4.2.6.8 and 6.1.1.4'
P P 0.1023 0.0942 'International Tables Vol C Tables 4.2.6.8 and 6.1.1.4'

loop_
_geom_angle_atom_site_label_1
_geom_angle_atom_site_label_2
_geom_angle_atom_site_label_3
_geom_angle
O2 C1 O1 122.06(10)
O2 C1 C2 125.17(10)
O1 C1 C2 112.76(9)
C7 C2 C3 120.12(10)
C7 C2 C1 122.60(9)
C3 C2 C1 117.28(10)
C4 C3 C2 119.61(11)
C5 C4 C3 120.39(11)
C4 C5 C6 120.09(11)
C7 C6 C5 120.24(11)
C6 C7 C2 119.54(11)
C10 C8 C9 109.90(9)
C10 C8 C11 109.57(11)
C9 C8 C11 109.72(10)
C10 C8 P1 111.86(8)
C9 C8 P1 109.31(7)
C11 C8 P1 106.41(8)
C1 O1 P1 120.58(7)
O1 P1 C12 105.46(5)
O1 P1 C8 99.20(4)
C12 P1 C8 106.60(5)
O1 P1 B1 114.28(5)
C12 P1 B1 114.06(6)
C8 P1 B1 115.73(6)

loop_
_geom_bond_atom_site_label_1
_geom_bond_atom_site_label_2
_geom_bond_distance
B1 P1 1.9050(12)
C1 O2 1.2058(14)
C1 O1 1.3725(12)
C1 C2 1.4791(14)
C2 C7 1.3991(15)
C2 C3 1.3999(15)
C3 C4 1.3863(17)
C4 C5 1.386(2)
C5 C6 1.3927(18)
C6 C7 1.3881(16)
C8 C10 1.5253(15)
C8 C9 1.5357(16)
C8 C11 1.5386(16)
C8 P1 1.8311(10)
C12 P1 1.7969(11)
O1 P1 1.6573(8)

loop_
_geom_torsion_atom_site_label_1
_geom_torsion_atom_site_label_2
_geom_torsion_atom_site_label_3
_geom_torsion_atom_site_label_4
_geom_torsion
O2 C1 C2 C7 -179.96(11)
O1 C1 C2 C7 0.38(14)
O2 C1 C2 C3 0.03(16)
O1 C1 C2 C3 -179.63(9)
C7 C2 C3 C4 -0.78(16)
C1 C2 C3 C4 179.23(10)
C2 C3 C4 C5 -0.01(17)
C3 C4 C5 C6 1.20(18)
C4 C5 C6 C7 -1.60(18)
C5 C6 C7 C2 0.81(17)
C3 C2 C7 C6 0.38(16)
C1 C2 C7 C6 -179.63(10)
O2 C1 O1 P1 6.42(14)
C2 C1 O1 P1 -173.91(7)
C1 O1 P1 C12 -66.38(9)
C1 O1 P1 C8 -176.57(8)
C1 O1 P1 B1 59.69(9)
C10 C8 P1 O1 51.74(9)
C9 C8 P1 O1 -70.21(8)
C11 C8 P1 O1 171.37(8)
C10 C8 P1 C12 -57.53(10)
C9 C8 P1 C12 -179.48(8)
C11 C8 P1 C12 62.10(10)
C10 C8 P1 B1 174.46(9)
C9 C8 P1 B1 52.51(9)
C11 C8 P1 B1 -65.91(10)
